data_2005028
loop_
_publ_author_name
'Ng, S. W.'
'Kumar Das, V. G.'
'Yap, G.'
'Rheingold, A. L.'

_publ_section_title
;
 Diisopropylammonium
 (Mercaptoacetato-<i>S</i>,<i>O</i>)triphenylstannate
;
_journal_issue 6
_journal_name_full 'Acta Crystallographica Section C'
_journal_page_first 1369
_journal_page_last 1371
_journal_paper_doi 10.1107/S0108270196001916
_journal_volume 52
_journal_year 1996
_chemical_formula_iupac '(C6 H16 N)[Sn(C2 H2 O2 S)(C6 H5)3]'
_chemical_formula_moiety '[N H2(C3 H7)2][Sn(C2 H2 O2 S)(C6 H5)3]'
_chemical_formula_sum 'C26 H33 N O2 S Sn'
_chemical_formula_weight 542.28
_chemical_name_systematic
;
 Di-iso-propylammonium triphenylstannylthiolyacetate
;
_space_group_IT_number 14
_symmetry_cell_setting monoclinic
_symmetry_space_group_name_Hall '-P 2yn'
_symmetry_space_group_name_H-M 'P 1 21/n 1'
_audit_creation_method SHELXL
_cell_angle_alpha 90
_cell_angle_beta 98.72(2)
_cell_angle_gamma 90
_cell_formula_units_Z 4
_cell_length_a 9.482(2)
_cell_length_b 17.146(3)
_cell_length_c 16.931(4)
_cell_measurement_reflns_used 25
_cell_measurement_temperature 298
_cell_measurement_theta_max 12.5
_cell_measurement_theta_min 10.0
_cell_volume 2720.8(10)
_computing_cell_refinement XSCANS
_computing_data_collection 'XSCANS (Fait, 1991)'
_computing_data_reduction XSCANS
_computing_molecular_graphics 'PLUTON (Spek, 1994), ZORTEP (Zsolnai & Pritzkow, 1994)'
_computing_publication_material SHELXL93
_computing_structure_refinement 'SHELXL93 (Sheldrick, 1993)'
_computing_structure_solution 'SHELXS86 (Sheldrick, 1990)'
_diffrn_ambient_temperature 298
_diffrn_measurement_device 'P4 Siemens diffractometer'
_diffrn_measurement_method \w-2\q
_diffrn_radiation_monochromator graphite
_diffrn_radiation_source 'fine-focus sealed tube'
_diffrn_radiation_type MoK\a
_diffrn_radiation_wavelength 0.71073
_diffrn_reflns_av_R_equivalents 0.0213
_diffrn_reflns_av_sigmaI/netI 0.0408
_diffrn_reflns_limit_h_max 10
_diffrn_reflns_limit_h_min -10
_diffrn_reflns_limit_k_max 19
_diffrn_reflns_limit_k_min 0
_diffrn_reflns_limit_l_max 18
_diffrn_reflns_limit_l_min 0
_diffrn_reflns_number 4162
_diffrn_reflns_theta_max 23.50
_diffrn_reflns_theta_min 2.32
_diffrn_standards_decay_% none
_diffrn_standards_interval_time 120
_diffrn_standards_number 3
_exptl_absorpt_coefficient_mu 1.036
_exptl_absorpt_correction_T_max 0.841
_exptl_absorpt_correction_T_min 0.710
_exptl_absorpt_correction_type '\y-scans (North, Phillips & Mathews, 1968)'
_exptl_crystal_colour colourless
_exptl_crystal_density_diffrn 1.324
_exptl_crystal_density_meas ?
_exptl_crystal_description cube
_exptl_crystal_F_000 1112
_exptl_crystal_size_max 0.40
_exptl_crystal_size_mid 0.40
_exptl_crystal_size_min 0.40
_refine_diff_density_max 0.390
_refine_diff_density_min -0.258
_refine_ls_extinction_coef 'not refined'
_refine_ls_extinction_method none
_refine_ls_goodness_of_fit_all 1.020
_refine_ls_goodness_of_fit_obs 1.050
_refine_ls_hydrogen_treatment 'U(H) = 1.5U~eq~(C,N)'
_refine_ls_matrix_type full
_refine_ls_number_parameters 280
_refine_ls_number_reflns 4014
_refine_ls_number_restraints 0
_refine_ls_restrained_S_all 1.020
_refine_ls_restrained_S_obs 1.050
_refine_ls_R_factor_all 0.0550
_refine_ls_R_factor_obs 0.0351
_refine_ls_shift/esd_max 0.001
_refine_ls_shift/esd_mean 0.000
_refine_ls_structure_factor_coef Fsqd
_refine_ls_weighting_details 'w = 1/[\s^2^(Fo^2^)+(0.0380P)^2^+0.7588P] where P=(Fo^2^+2Fc^2^)/3'
_refine_ls_weighting_scheme calc
_refine_ls_wR_factor_all 0.0834
_refine_ls_wR_factor_obs 0.0745
_reflns_number_observed 3081
_reflns_number_total 4014
_reflns_observed_criterion >2sigma(I)
_cod_data_source_file kh1078.cif
_cod_data_source_block KH1078
_cod_depositor_comments
;
The following automatic conversions were performed:

'_exptl_crystal_density_meas' value 'not measured' was changed to '?'
- the value is perceived as not measured.

Automatic conversion script
Id: cif_fix_values 3008 2015-01-20 13:52:24Z robertas 

The following automatic conversions were performed:

'_refine_ls_weighting_scheme' value 'calc w =
1/[\s^2^(Fo^2^)+(0.0380P)^2^+0.7588P] where P=(Fo^2^+2Fc^2^)/3' was
changed to 'calc'. New tag '_refine_ls_weighting_details' was
created. The value of the new tag was set to 'w =
1/[\s^2^(Fo^2^)+(0.0380P)^2^+0.7588P] where P=(Fo^2^+2Fc^2^)/3'.

Automatic conversion script
Id: cif_fix_values 3143 2015-03-26 13:38:13Z robertas 
;
_cod_original_cell_volume 2721.0(10)
_cod_original_sg_symbol_H-M 'P 21/n'
_cod_database_code 2005028

loop_
_symmetry_equiv_pos_as_xyz
'x, y, z'
'-x+1/2, y+1/2, -z+1/2'
'-x, -y, -z'
'x-1/2, -y-1/2, z-1/2'

loop_
_atom_site_aniso_label
_atom_site_aniso_U_11
_atom_site_aniso_U_22
_atom_site_aniso_U_33
_atom_site_aniso_U_12
_atom_site_aniso_U_13
_atom_site_aniso_U_23
Sn1 0.0364(2) 0.0527(2) 0.0470(2) -0.0003(2) 0.00940(10) -0.0017(2)
S1 0.0632(8) 0.0720(9) 0.0523(7) 0.0024(6) 0.0221(6) 0.0058(6)
O1 0.067(2) 0.049(2) 0.070(2) 0.000(2) 0.028(2) 0.002(2)
O2 0.167(4) 0.039(2) 0.194(5) 0.001(3) 0.092(4) -0.001(3)
N1 0.072(3) 0.045(2) 0.075(3) -0.001(2) 0.024(2) -0.004(2)
C1 0.036(2) 0.052(3) 0.048(2) 0.002(2) 0.012(2) -0.006(2)
C2 0.057(3) 0.060(3) 0.080(4) 0.002(2) 0.024(3) 0.010(3)
C3 0.078(4) 0.087(4) 0.109(5) -0.008(3) 0.051(4) 0.006(4)
C4 0.052(3) 0.103(5) 0.119(6) -0.012(4) 0.027(4) -0.042(5)
C5 0.050(3) 0.111(5) 0.081(4) 0.022(3) -0.009(3) -0.028(4)
C6 0.055(3) 0.092(4) 0.055(3) 0.012(3) 0.010(2) -0.003(3)
C7 0.036(2) 0.057(3) 0.049(3) 0.002(2) 0.009(2) 0.001(2)
C8 0.057(3) 0.061(3) 0.070(3) -0.005(3) 0.004(3) 0.008(3)
C9 0.072(4) 0.089(4) 0.082(4) 0.013(3) -0.001(3) 0.029(4)
C10 0.062(4) 0.139(6) 0.054(3) 0.016(4) -0.003(3) 0.004(4)
C11 0.069(4) 0.108(5) 0.074(4) 0.014(4) -0.005(3) -0.019(4)
C12 0.063(3) 0.075(4) 0.061(3) 0.014(3) -0.003(3) -0.007(3)
C13 0.048(3) 0.060(3) 0.050(3) 0.002(2) 0.008(2) -0.009(2)
C14 0.064(3) 0.085(4) 0.098(4) -0.008(3) 0.028(3) -0.038(4)
C15 0.094(5) 0.102(5) 0.124(6) -0.036(4) 0.049(4) -0.059(4)
C16 0.108(5) 0.070(4) 0.088(4) -0.006(4) 0.044(4) -0.026(3)
C17 0.075(4) 0.101(5) 0.096(5) 0.027(4) 0.021(3) -0.029(4)
C18 0.054(3) 0.094(4) 0.091(4) -0.003(3) 0.014(3) -0.036(4)
C19 0.081(4) 0.067(4) 0.097(4) -0.018(3) 0.041(3) -0.002(3)
C20 0.071(3) 0.042(3) 0.070(4) -0.002(3) 0.016(3) 0.007(3)
C21 0.076(4) 0.145(7) 0.187(8) -0.002(4) 0.049(5) -0.033(6)
C22 0.069(4) 0.066(4) 0.108(5) -0.008(3) 0.021(3) -0.013(4)
C23 0.100(5) 0.098(5) 0.118(6) 0.011(4) -0.016(4) 0.016(5)
C24 0.162(7) 0.076(4) 0.072(4) -0.009(4) 0.027(4) 0.019(3)
C25 0.106(5) 0.074(4) 0.065(4) -0.013(3) 0.031(3) -0.009(3)
C26 0.127(6) 0.100(5) 0.085(5) -0.017(4) -0.003(4) -0.013(4)

loop_
_atom_site_label
_atom_site_occupancy
_atom_site_fract_x
_atom_site_fract_y
_atom_site_fract_z
_atom_site_U_iso_or_equiv
_atom_site_thermal_displace_type
_atom_site_calc_flag
_atom_site_refinement_flags
_atom_site_type_symbol
Sn1 1 .07996(3) .17377(2) .92420(2) .04500(10) Uani d . Sn
S1 1 .18160(10) .25615(8) .83030(8) .0611(3) Uani d . S
O1 1 .0535(3) .3166(2) .9729(2) .0601(9) Uani d . O
O2 1 .1071(5) .4374(2) .9524(3) .127(2) Uani d . O
N1 1 .1298(4) .5966(2) .9375(2) .0630(10) Uani d . N
H1A 1 .1216(4) .5444(2) .9403(2) .094 Uiso calc R H
H1B 1 .0674(4) .6173(2) .9668(2) .094 Uiso calc R H
C1 1 -0.1430(4) .1794(3) .9332(2) .0450(10) Uani d . C
C2 1 -0.1937(5) .1422(3) .9954(3) .0640(10) Uani d . C
H2 1 -0.1300(5) .1166(3) 1.0340(3) .096 Uiso calc R H
C3 1 -0.3383(7) .1421(4) 1.0015(4) .087(2) Uani d . C
H3 1 -0.3702(7) .1168(4) 1.0441(4) .131 Uiso calc R H
C4 1 -0.4330(6) .1787(4) .9458(4) .090(2) Uani d . C
H4 1 -0.5295(6) .1786(4) .9504(4) .135 Uiso calc R H
C5 1 -0.3876(6) .2157(4) .8831(4) .082(2) Uani d . C
H5 1 -0.4530(6) .2405(4) .8447(4) .124 Uiso calc R H
C6 1 -0.2422(5) .2164(3) .8768(3) .0670(10) Uani d . C
H6 1 -0.2115(5) .2420(3) .8341(3) .101 Uiso calc R H
C7 1 .2218(4) .1556(3) 1.0340(3) .0470(10) Uani d . C
C8 1 .2706(5) .0806(3) 1.0533(3) .0630(10) Uani d . C
H8 1 .2410(5) .0398(3) 1.0185(3) .095 Uiso calc R H
C9 1 .3635(6) .0654(4) 1.1239(4) .082(2) Uani d . C
H9 1 .3955(6) .0149(4) 1.1358(4) .124 Uiso calc R H
C10 1 .4074(6) .1252(5) 1.1756(3) .086(2) Uani d . C
H10 1 .4677(6) .1152(5) 1.2232(3) .130 Uiso calc R H
C11 1 .3621(6) .1996(4) 1.1570(4) .085(2) Uani d . C
H11 1 .3931(6) .2404(4) 1.1915(4) .127 Uiso calc R H
C12 1 .2702(5) .2142(3) 1.0870(3) .0680(10) Uani d . C
H12 1 .2402(5) .2651(3) 1.0754(3) .101 Uiso calc R H
C13 1 .0902(5) .0666(3) .8564(3) .0530(10) Uani d . C
C14 1 -.0303(6) .0220(3) .8334(3) .081(2) Uani d . C
H14 1 -0.1168(6) .0395(3) .8463(3) .121 Uiso calc R H
C15 1 -.0283(7) -.0474(4) .7923(4) .103(2) Uani d . C
H15 1 -0.1121(7) -.0754(4) .7775(4) .155 Uiso calc R H
C16 1 .0982(7) -.0744(3) .7735(4) .086(2) Uani d . C
H16 1 .1010(7) -0.1213(3) .7461(4) .128 Uiso calc R H
C17 1 .2193(6) -.0326(4) .7949(3) .089(2) Uani d . C
H17 1 .3053(6) -.0509(4) .7819(3) .134 Uiso calc R H
C18 1 .2156(5) .0370(3) .8359(3) .079(2) Uani d . C
H18 1 .2999(5) .0647(3) .8501(3) .119 Uiso calc R H
C19 1 .2298(6) .3420(3) .8905(3) .079(2) Uani d . C
H19A 1 .3191(6) .3318(3) .9252(3) .118 Uiso calc R H
H19B 1 .2461(6) .3846(3) .8554(3) .118 Uiso calc R H
C20 1 .1202(5) .3679(3) .9419(3) .0610(10) Uani d . C
C21 1 .3889(7) .5908(4) .9268(5) .133(3) Uani d . C
H21A 1 .3707(7) .6149(4) .8750(5) .199 Uiso calc R H
H21B 1 .3830(7) .5352(4) .9209(5) .199 Uiso calc R H
H21C 1 .4826(7) .6049(4) .9526(5) .199 Uiso calc R H
C22 1 .2786(6) .6185(3) .9771(4) .080(2) Uani d . C
H22 1 .2846(6) .6754(3) .9819(4) .120 Uiso calc R H
C23 1 .3003(7) .5835(4) 1.0599(4) .109(2) Uani d . C
H23A 1 .2285(7) .6030(4) 1.0891(4) .164 Uiso calc R H
H23B 1 .3930(7) .5976(4) 1.0872(4) .164 Uiso calc R H
H23C 1 .2931(7) .5278(4) 1.0560(4) .164 Uiso calc R H
C24 1 .0900(8) .7081(3) .8440(4) .102(2) Uani d . C
H24A 1 .1857(8) .7258(3) .8612(4) .154 Uiso calc R H
H24B 1 .0271(8) .7318(3) .8764(4) .154 Uiso calc R H
H24C 1 .0609(8) .7223(3) .7891(4) .154 Uiso calc R H
C25 1 .0840(6) .6203(3) .8523(3) .080(2) Uani d . C
H25 1 .1493(6) .5968(3) .8193(3) .120 Uiso calc R H
C26 1 -.0650(7) .5877(4) .8259(4) .106(2) Uani d . C
H26A 1 -.0633(7) .5320(4) .8321(4) .159 Uiso calc R H
H26B 1 -.0960(7) .6006(4) .7708(4) .159 Uiso calc R H
H26C 1 -0.1298(7) .6099(4) .8582(4) .159 Uiso calc R H

loop_
_atom_type_symbol
_atom_type_description
_atom_type_scat_dispersion_real
_atom_type_scat_dispersion_imag
_atom_type_scat_source
C C 0.0033 0.0016 'International Tables Vol C Tables 4.2.6.8 and 6.1.1.4'
H H 0.0000 0.0000 'International Tables Vol C Tables 4.2.6.8 and 6.1.1.4'
N N 0.0061 0.0033 'International Tables Vol C Tables 4.2.6.8 and 6.1.1.4'
O O 0.0106 0.0060 'International Tables Vol C Tables 4.2.6.8 and 6.1.1.4'
S S 0.1246 0.1234 'International Tables Vol C Tables 4.2.6.8 and 6.1.1.4'
Sn Sn -0.6537 1.4246 'International Tables Vol C Tables 4.2.6.8 and 6.1.1.4'

loop_
_geom_angle_atom_site_label_1
_geom_angle_atom_site_label_2
_geom_angle_atom_site_label_3
_geom_angle
_geom_angle_publ_flag
C1 Sn1 C7 116.1(2) yes
C1 Sn1 C13 101.5(2) yes
C1 Sn1 S1 120.80(10) yes
C1 Sn1 O1 78.00(10) yes
C7 Sn1 C13 105.2(2) yes
C7 Sn1 S1 113.10(10) yes
C7 Sn1 O1 86.60(10) yes
C13 Sn1 S1 95.20(10) yes
C13 Sn1 O1 166.80(10) yes
S1 Sn1 O1 74.20(10) yes
C19 S1 Sn1 101.3(2) no
C20 O1 Sn1 116.8(3) no
C22 N1 C25 118.2(4) no
C22 N1 O1 109.4(3) no
C22 N1 O2 106.6(3) no
C25 N1 O1 110.9(3) no
C25 N1 O2 110.0(3) no
C2 C1 Sn1 119.7(3) no
C6 C1 Sn1 123.0(3) no
C1 C2 C3 121.3(5) no
C2 C3 C4 120.3(5) no
C3 C4 C5 120.4(5) no
C4 C5 C6 119.7(5) no
C5 C6 C1 121.1(5) no
C6 C1 C2 117.3(4) no
C12 C7 Sn1 124.1(3) no
C8 C7 Sn1 118.7(3) no
C7 C8 C9 121.2(5) no
C8 C9 C10 119.9(5) no
C9 C10 C11 119.7(5) no
C10 C11 C12 120.1(6) no
C11 C12 C7 122.0(5) no
C12 C7 C8 117.1(4) no
C14 C13 Sn1 121.0(3) no
C18 C13 Sn1 123.4(4) no
C13 C14 C15 123.0(5) no
C14 C15 C16 119.3(6) no
C15 C16 C17 119.7(5) no
C16 C17 C18 120.3(5) no
C17 C18 C13 122.0(5) no
C18 C13 C14 115.6(5) no
C20 C19 S1 115.1(4) no
O2 C20 O1 124.1(5) no
O1 C20 C19 118.0(4) no
O2 C20 C19 117.8(5) no
N1 C22 C21 110.4(5) no
N1 C22 C23 107.4(5) no
N1 C25 C26 107.7(5) no
N1 C25 C24 110.4(5) no
C21 C22 C23 112.8(6) no
C24 C25 C26 112.6(6) no

loop_
_geom_bond_atom_site_label_1
_geom_bond_atom_site_label_2
_geom_bond_site_symmetry_2
_geom_bond_distance
_geom_bond_publ_flag
Sn1 C1 . 2.144(4) yes
Sn1 C7 . 2.146(4) yes
Sn1 C13 . 2.177(5) yes
Sn1 S1 . 2.4320(10) yes
Sn1 O1 . 2.608(3) yes
S1 C19 . 1.809(5) no
O1 C20 . 1.246(5) no
O2 C20 . 1.214(6) no
N1 C22 . 1.515(6) no
N1 C25 . 1.500(6) no
C1 C2 . 1.380(6) no
C2 C3 . 1.391(7) no
C3 C4 . 1.354(8) no
C4 C5 . 1.361(8) no
C5 C6 . 1.400(7) no
C6 C1 . 1.388(6) no
C7 C8 . 1.388(6) no
C8 C9 . 1.398(7) no
C9 C10 . 1.372(8) no
C10 C11 . 1.367(8) no
C11 C12 . 1.383(7) no
C12 C7 . 1.379(6) no
C13 C14 . 1.381(6) no
C14 C15 . 1.380(7) no
C15 C16 . 1.368(8) no
C16 C17 . 1.355(7) no
C17 C18 . 1.384(7) no
C18 C13 . 1.385(6) no
C19 C20 . 1.519(7) no
C21 C22 . 1.521(8) no
C22 C23 . 1.509(8) no
C24 C25 . 1.513(7) no
C25 C26 . 1.522(7) no
N1 O1 3_567 2.886(5) yes
N1 O2 1_555 2.753(5) yes
